data_7064231
loop_
_publ_author_name
'Xie, Hugen'
'Shi, Haichuan'
'Liu, Chang'
'Zhong, Mei'
'Li, Haoran'
'Du, Niying'
'Lai, Junfu'
'Zou, Qianzai'
'Huang, Ming'
'Yang, Haijun'

_publ_section_title
;
 Energetic triazolotriazines with trifluoromethyl, dinitromethyl and
 nitroamino groups: synthesis, structure and properties
;
_journal_issue 6
_journal_name_full 'New Journal of Chemistry'
_journal_page_first 2817
_journal_page_last 2824
_journal_paper_doi 10.1039/D5NJ04400F
_journal_volume 50
_journal_year 2026
_chemical_formula_moiety '2(C6 H3 F3 N10 O), H2 O, C3 H7 N O'
_chemical_formula_sum 'C15 H15 F6 N21 O4'
_chemical_formula_weight 667.48
_space_group_crystal_system triclinic
_space_group_IT_number 2
_space_group_name_Hall '-P 1'
_space_group_name_H-M_alt 'P -1'
_atom_sites_solution_hydrogens mixed
_audit_creation_date 2025-07-05
_audit_creation_method
;
Olex2 1.3
(compiled 2020.11.12 svn.r5f609507 for OlexSys, GUI svn.r6408)
;
_audit_update_record
;
2025-11-02 deposited with the CCDC.	2026-01-04 downloaded from the CCDC.
;
_cell_angle_alpha 86.096(2)
_cell_angle_beta 79.109(3)
_cell_angle_gamma 86.365(2)
_cell_formula_units_Z 2
_cell_length_a 8.1445(6)
_cell_length_b 10.7710(7)
_cell_length_c 15.6123(12)
_cell_measurement_reflns_used 2751
_cell_measurement_temperature 170.0(1)
_cell_measurement_theta_max 25.46
_cell_measurement_theta_min 2.66
_cell_volume 1340.00(17)
_computing_cell_refinement 'SAINT V8.41 (?, 2016)'
_computing_data_reduction 'SAINT V8.41 (?, 2016)'
_computing_molecular_graphics 'Olex2 1.3 (Dolomanov et al., 2009)'
_computing_publication_material 'Olex2 1.3 (Dolomanov et al., 2009)'
_computing_structure_refinement 'SHELXL 2018/3 (Sheldrick, 2015)'
_computing_structure_solution 'SHELXT 2014/5 (Sheldrick, 2014)'
_diffrn_ambient_temperature 170.0(1)
_diffrn_measured_fraction_theta_full 0.996
_diffrn_measured_fraction_theta_max 0.992
_diffrn_measurement_device_type 'Bruker APEX-II CCD'
_diffrn_measurement_method '\f and \w scans'
_diffrn_radiation_type MoK\a
_diffrn_radiation_wavelength 0.71073
_diffrn_reflns_av_R_equivalents 0.0931
_diffrn_reflns_av_unetI/netI 0.1165
_diffrn_reflns_Laue_measured_fraction_full 0.996
_diffrn_reflns_Laue_measured_fraction_max 0.992
_diffrn_reflns_limit_h_max 10
_diffrn_reflns_limit_h_min -10
_diffrn_reflns_limit_k_max 11
_diffrn_reflns_limit_k_min -13
_diffrn_reflns_limit_l_max 19
_diffrn_reflns_limit_l_min -19
_diffrn_reflns_number 14988
_diffrn_reflns_point_group_measured_fraction_full 0.996
_diffrn_reflns_point_group_measured_fraction_max 0.992
_diffrn_reflns_theta_full 25.242
_diffrn_reflns_theta_max 26.392
_diffrn_reflns_theta_min 1.898
_diffrn_source_current 1.4
_diffrn_source_power 0.07
_diffrn_source_voltage 50.0
_diffrn_standards_number 0
_exptl_absorpt_coefficient_mu 0.154
_exptl_absorpt_correction_T_max 0.7454
_exptl_absorpt_correction_T_min 0.5269
_exptl_absorpt_correction_type multi-scan
_exptl_absorpt_process_details
;
SADABS-2016/2 (Bruker,2016/2) was used for absorption correction.
wR2(int) was 0.1218 before and 0.0780 after correction.
The Ratio of minimum to maximum transmission is 0.7069.
The \l/2 correction factor is Not present.
;
_exptl_crystal_colour colourless
_exptl_crystal_colour_primary colourless
_exptl_crystal_density_diffrn 1.654
_exptl_crystal_description block
_exptl_crystal_F_000 676
_exptl_crystal_size_max 0.24
_exptl_crystal_size_mid 0.21
_exptl_crystal_size_min 0.2
_refine_diff_density_max 0.388
_refine_diff_density_min -0.430
_refine_diff_density_rms 0.079
_refine_ls_extinction_method none
_refine_ls_goodness_of_fit_ref 1.067
_refine_ls_hydrogen_treatment constr
_refine_ls_matrix_type full
_refine_ls_number_parameters 464
_refine_ls_number_reflns 5461
_refine_ls_number_restraints 396
_refine_ls_restrained_S_all 1.035
_refine_ls_R_factor_all 0.1608
_refine_ls_R_factor_gt 0.0788
_refine_ls_shift/su_max 0.000
_refine_ls_shift/su_mean 0.000
_refine_ls_structure_factor_coef Fsqd
_refine_ls_weighting_details 'w=1/[\s^2^(Fo^2^)+(0.0325P)^2^+3.2749P] where P=(Fo^2^+2Fc^2^)/3'
_refine_ls_weighting_scheme calc
_refine_ls_wR_factor_gt 0.1530
_refine_ls_wR_factor_ref 0.1917
_reflns_Friedel_coverage 0.000
_reflns_number_gt 3038
_reflns_number_total 5461
_reflns_threshold_expression 'I > 2\s(I)'
_cod_data_source_file d5nj04400f2.cif
_cod_data_source_block y1_0m
_cod_database_code 7064231
_shelx_shelxl_version_number 2018/3
_shelx_space_group_comment
;
The symmetry employed for this shelxl refinement is uniquely defined
by the following loop, which should always be used as a source of
symmetry information in preference to the above space-group names.
They are only intended as comments.
;
_shelx_estimated_absorpt_t_max 0.970
_shelx_estimated_absorpt_t_min 0.964
_olex2_refinement_description
;
1. Fixed Uiso
 At 1.2 times of:
  All C(H) groups, All N(H,H) groups
 At 1.5 times of:
  All C(H,H,H) groups, All O(H) groups, All O(H,H) groups
2. Restrained distances
 F2-C1 \\sim F2A-C1
 with sigma of 0.02
 F5-C9 \\sim F5A-C9
 with sigma of 0.02
 F1-C1 \\sim F1A-C1
 with sigma of 0.02
 F3-C1 \\sim F3A-C1
 with sigma of 0.02
 F4-C9 \\sim F4A-C9
 with sigma of 0.02
 F6-C9 \\sim F6A-C9
 with sigma of 0.02
3. Uiso/Uaniso restraints and constraints
Uanis(F5) = Uanis(F5A)
Uanis(F6) = Uanis(F6A)
4. Rigid body (RIGU) restrains
 All non-hydrogen atoms
 with sigma for 1-2 distances of 0.004 and sigma for 1-3 distances of 0.004
5. Others
 Fixed Sof: F2(0.5) F1(0.5) F3(0.5) F4(0.5) F6(0.5) F5(0.5) F6A(0.5) F4A(0.5)
 F5A(0.5) F3A(0.5) F2A(0.5) F1A(0.5)
6.a Free rotating group:
 O3(H3A,H3B)
6.b Aromatic/amide H refined with riding coordinates:
 C16(H16)
6.c X=CH2 refined with riding coordinates:
 N10(H10A,H10B), N18(H18A,H18B)
6.d Idealised Me refined as rotating group:
 C15(H15A,H15B,H15C), C6(H6A,H6B,H6C)
6.e Idealised tetrahedral OH refined as rotating group:
 O2(H2), O4(H4)
;
_olex2_submission_special_instructions 'No special instructions were received'

loop_
_space_group_symop_operation_xyz
'x, y, z'
'-x, -y, -z'

loop_
_atom_site_label
_atom_site_type_symbol
_atom_site_fract_x
_atom_site_fract_y
_atom_site_fract_z
_atom_site_U_iso_or_equiv
_atom_site_adp_type
_atom_site_occupancy
_atom_site_site_symmetry_order
_atom_site_calc_flag
_atom_site_refinement_flags_posn
_atom_site_refinement_flags_adp
_atom_site_refinement_flags_occupancy
_atom_site_disorder_assembly
_atom_site_disorder_group
O2 O 1.0019(4) 0.7544(3) 0.64086(19) 0.0283(8) Uani 1 1 d . . . . .
H2 H 1.068274 0.810749 0.621849 0.042 Uiso 1 1 calc R U . . .
F2 F 0.534(2) 0.441(3) 0.175(3) 0.050(6) Uani 0.5 1 d D . P A 1
O3 O 0.5797(4) 0.3202(3) 0.7170(2) 0.0333(8) Uani 1 1 d G . . . .
H3A H 0.612705 0.370914 0.672069 0.050 Uiso 1 1 d G U . . .
H3B H 0.666592 0.307448 0.742002 0.050 Uiso 1 1 d G U . . .
O4 O 0.3837(4) 0.1433(3) 0.7110(2) 0.0341(8) Uani 1 1 d . . . . .
H4 H 0.441247 0.203755 0.715312 0.051 Uiso 1 1 calc R U . . .
O1 O 1.1072(4) 0.6951(3) 0.2276(2) 0.0352(8) Uani 1 1 d . . . . .
N2 N 0.7758(4) 0.5226(3) 0.3826(2) 0.0193(8) Uani 1 1 d . . . . .
F1 F 0.788(4) 0.499(3) 0.128(2) 0.050(4) Uani 0.5 1 d D . P A 1
N5 N 0.6950(4) 0.4575(3) 0.5522(2) 0.0220(8) Uani 1 1 d . . . . .
F3 F 0.783(4) 0.3222(17) 0.160(3) 0.058(5) Uani 0.5 1 d D . P A 1
N10 N 0.9485(4) 0.6771(3) 0.3995(2) 0.0232(8) Uani 1 1 d . . . . .
H10A H 0.970864 0.688700 0.342253 0.028 Uiso 1 1 calc R U . . .
H10B H 0.995107 0.722681 0.432075 0.028 Uiso 1 1 calc R U . . .
N9 N 0.9515(4) 0.7032(3) 0.5710(2) 0.0244(9) Uani 1 1 d . . . . .
N14 N 0.3759(5) 0.1320(3) 0.6240(2) 0.0273(9) Uani 1 1 d . . . . .
N18 N 0.4427(4) 0.1896(3) 0.4508(2) 0.0242(9) Uani 1 1 d . . . . .
H18A H 0.485979 0.228594 0.401032 0.029 Uiso 1 1 calc R U . . .
H18B H 0.464249 0.212976 0.500237 0.029 Uiso 1 1 calc R U . . .
N13 N 0.3142(4) 0.0621(3) 0.3735(2) 0.0239(8) Uani 1 1 d . . . . .
N3 N 0.6268(5) 0.3776(3) 0.3455(2) 0.0259(9) Uani 1 1 d . . . . .
N4 N 0.6331(5) 0.3912(3) 0.4981(2) 0.0257(9) Uani 1 1 d . . . . .
F4 F 0.456(3) 0.1516(18) 0.121(3) 0.063(5) Uani 0.5 1 d D . P B 1
N1 N 0.7972(5) 0.5379(3) 0.2940(2) 0.0249(8) Uani 1 1 d . . . . .
N20 N 0.1746(4) -0.0741(3) 0.5141(2) 0.0263(9) Uani 1 1 d . . . . .
N19 N 0.1460(5) -0.1053(3) 0.4372(2) 0.0280(9) Uani 1 1 d . . . . .
N7 N 0.8314(5) 0.6007(4) 0.7445(3) 0.0299(9) Uani 1 1 d . . . . .
N11 N 0.2142(5) -0.0463(3) 0.2828(3) 0.0318(9) Uani 1 1 d . . . . .
N6 N 0.7914(5) 0.5616(4) 0.6779(2) 0.0347(10) Uani 1 1 d . . . . .
N12 N 0.3773(5) 0.1159(3) 0.2933(2) 0.0294(9) Uani 1 1 d . . . . .
N16 N 0.1876(5) -0.0276(4) 0.7547(3) 0.0397(11) Uani 1 1 d . . . . .
N15 N 0.1956(5) -0.0393(4) 0.6747(3) 0.0390(11) Uani 1 1 d . . . . .
F6 F 0.467(4) -0.023(3) 0.114(4) 0.080(6) Uani 0.5 1 d D . P B 1
F5 F 0.222(4) 0.053(3) 0.108(3) 0.076(6) Uani 0.5 1 d D . P B 1
C4 C 0.8454(5) 0.5914(4) 0.4365(3) 0.0193(9) Uani 1 1 d . . . . .
C3 C 0.6744(5) 0.4260(4) 0.4131(3) 0.0217(9) Uani 1 1 d . . . . .
C8 C 0.8538(5) 0.6127(4) 0.5949(3) 0.0210(9) Uani 1 1 d . . . . .
C5 C 0.7946(5) 0.5528(4) 0.5254(3) 0.0193(9) Uani 1 1 d . . . . .
C14 C 0.3453(5) 0.0961(4) 0.4511(3) 0.0226(9) Uani 1 1 d . . . . .
C12 C 0.2668(5) 0.0216(4) 0.5236(3) 0.0236(10) Uani 1 1 d . . . . .
N00Z N 1.0843(6) 0.7367(5) 0.0862(3) 0.0483(12) Uani 1 1 d . . . . .
C2 C 0.7049(6) 0.4491(4) 0.2776(3) 0.0261(10) Uani 1 1 d . . . . .
N8 N 0.8502(6) 0.6178(4) 0.8122(3) 0.0448(12) Uani 1 1 d . . . . .
C13 C 0.2829(5) 0.0441(4) 0.6133(3) 0.0254(10) Uani 1 1 d . . . . .
C11 C 0.2169(5) -0.0355(4) 0.3670(3) 0.0255(10) Uani 1 1 d . . . . .
C10 C 0.3117(6) 0.0456(4) 0.2436(3) 0.0305(11) Uani 1 1 d . . . . .
N17 N 0.1612(7) -0.0338(5) 0.8284(3) 0.0607(15) Uani 1 1 d . . . . .
C16 C 1.0244(7) 0.7287(4) 0.1702(3) 0.0365(12) Uani 1 1 d . . . . .
H16 H 0.908802 0.750161 0.188677 0.044 Uiso 1 1 calc R U . . .
C1 C 0.6925(7) 0.4252(5) 0.1864(3) 0.0363(11) Uani 1 1 d D . . . .
C9 C 0.3512(7) 0.0627(5) 0.1466(3) 0.0441(12) Uani 1 1 d D . . . .
C15 C 1.2586(8) 0.7033(8) 0.0527(4) 0.082(2) Uani 1 1 d . . . . .
H15A H 1.320812 0.695415 0.100876 0.123 Uiso 1 1 calc R U . . .
H15B H 1.305742 0.768204 0.009626 0.123 Uiso 1 1 calc R U . . .
H15C H 1.267027 0.623728 0.024850 0.123 Uiso 1 1 calc R U . . .
C6 C 0.9768(9) 0.7747(8) 0.0242(4) 0.088(3) Uani 1 1 d . . . . .
H6A H 0.981059 0.709243 -0.016981 0.132 Uiso 1 1 calc R U . . .
H6B H 1.014955 0.852074 -0.007939 0.132 Uiso 1 1 calc R U . . .
H6C H 0.861484 0.788325 0.055403 0.132 Uiso 1 1 calc R U . . .
F6A F 0.425(4) -0.038(3) 0.109(4) 0.080(6) Uani 0.5 1 d D . P B 2
F4A F 0.412(3) 0.1729(16) 0.119(3) 0.058(5) Uani 0.5 1 d D . P B 2
F5A F 0.213(4) 0.091(3) 0.115(3) 0.076(6) Uani 0.5 1 d D . P B 2
F3A F 0.743(4) 0.3077(15) 0.168(3) 0.050(5) Uani 0.5 1 d D . P A 2
F2A F 0.538(2) 0.410(3) 0.174(3) 0.047(5) Uani 0.5 1 d D . P A 2
F1A F 0.747(4) 0.520(3) 0.130(2) 0.060(7) Uani 0.5 1 d D . P A 2

loop_
_atom_site_aniso_label
_atom_site_aniso_U_11
_atom_site_aniso_U_22
_atom_site_aniso_U_33
_atom_site_aniso_U_23
_atom_site_aniso_U_13
_atom_site_aniso_U_12
O2 0.0303(19) 0.0265(18) 0.0313(18) -0.0072(14) -0.0079(14) -0.0122(15)
F2 0.048(5) 0.072(17) 0.040(7) -0.022(11) -0.020(4) -0.014(5)
O3 0.036(2) 0.0297(19) 0.037(2) 0.0024(15) -0.0098(16) -0.0160(16)
O4 0.040(2) 0.0303(19) 0.0346(19) -0.0034(15) -0.0077(16) -0.0167(16)
O1 0.039(2) 0.041(2) 0.0270(18) 0.0010(15) -0.0065(15) -0.0182(17)
N2 0.0235(19) 0.0159(17) 0.0196(18) -0.0008(14) -0.0059(15) -0.0057(15)
F1 0.062(9) 0.062(8) 0.029(5) -0.001(5) -0.010(5) -0.032(8)
N5 0.0214(19) 0.0176(18) 0.028(2) -0.0027(15) -0.0047(16) -0.0062(15)
F3 0.066(12) 0.062(6) 0.045(9) -0.025(7) -0.003(9) -0.005(7)
N10 0.027(2) 0.0187(19) 0.025(2) -0.0005(15) -0.0068(16) -0.0076(16)
N9 0.025(2) 0.0178(18) 0.033(2) -0.0066(16) -0.0096(17) -0.0069(16)
N14 0.029(2) 0.023(2) 0.031(2) -0.0044(16) -0.0091(17) -0.0041(17)
N18 0.023(2) 0.0198(19) 0.031(2) -0.0025(16) -0.0050(16) -0.0088(16)
N13 0.023(2) 0.0181(18) 0.032(2) -0.0048(15) -0.0066(16) -0.0031(16)
N3 0.028(2) 0.025(2) 0.026(2) -0.0017(16) -0.0050(16) -0.0093(17)
N4 0.028(2) 0.024(2) 0.028(2) -0.0027(16) -0.0087(17) -0.0086(17)
F4 0.070(11) 0.081(9) 0.039(6) 0.004(9) -0.004(9) -0.039(9)
N1 0.029(2) 0.0217(19) 0.024(2) -0.0007(15) -0.0052(16) -0.0066(17)
N20 0.024(2) 0.0205(19) 0.035(2) -0.0030(16) -0.0067(17) -0.0028(16)
N19 0.029(2) 0.024(2) 0.034(2) -0.0021(16) -0.0091(17) -0.0073(17)
N7 0.029(2) 0.029(2) 0.032(2) -0.0011(18) -0.0044(18) -0.0084(18)
N11 0.034(2) 0.025(2) 0.039(2) -0.0019(17) -0.0106(18) -0.0047(18)
N6 0.046(3) 0.038(2) 0.023(2) -0.0017(17) -0.0082(18) -0.022(2)
N12 0.031(2) 0.027(2) 0.032(2) -0.0004(16) -0.0091(17) -0.0045(18)
N16 0.046(3) 0.032(2) 0.041(2) -0.001(2) -0.002(2) -0.020(2)
N15 0.050(3) 0.035(2) 0.033(2) -0.0024(18) -0.003(2) -0.024(2)
F6 0.127(13) 0.065(6) 0.043(5) -0.018(5) -0.006(11) 0.012(9)
F5 0.073(4) 0.114(17) 0.050(7) 0.022(12) -0.032(5) -0.035(7)
C4 0.017(2) 0.014(2) 0.027(2) -0.0015(17) -0.0033(17) -0.0032(17)
C3 0.019(2) 0.016(2) 0.032(2) 0.0006(17) -0.0078(18) -0.0049(18)
C8 0.020(2) 0.018(2) 0.026(2) 0.0020(17) -0.0035(18) -0.0050(18)
C5 0.021(2) 0.013(2) 0.025(2) -0.0008(16) -0.0060(18) -0.0039(17)
C14 0.017(2) 0.013(2) 0.038(2) -0.0041(17) -0.0039(18) 0.0003(17)
C12 0.019(2) 0.017(2) 0.035(2) -0.0027(18) -0.0065(19) -0.0055(18)
N00Z 0.058(3) 0.062(3) 0.024(2) 0.003(2) -0.006(2) -0.007(3)
C2 0.026(2) 0.027(2) 0.026(2) -0.0001(18) -0.0037(19) -0.009(2)
N8 0.056(3) 0.052(3) 0.028(2) -0.007(2) -0.008(2) -0.018(2)
C13 0.020(2) 0.017(2) 0.040(3) -0.0033(18) -0.0039(19) -0.0036(18)
C11 0.024(2) 0.019(2) 0.037(2) -0.0016(18) -0.011(2) -0.0037(19)
C10 0.023(2) 0.026(2) 0.042(3) -0.003(2) -0.006(2) -0.005(2)
N17 0.085(4) 0.059(3) 0.038(3) -0.002(2) 0.001(3) -0.039(3)
C16 0.048(3) 0.032(3) 0.029(3) 0.002(2) -0.005(2) -0.010(2)
C1 0.039(3) 0.040(3) 0.031(3) -0.003(2) -0.006(2) -0.014(2)
C9 0.055(3) 0.040(3) 0.040(3) -0.003(2) -0.012(2) -0.014(2)
C15 0.053(4) 0.148(8) 0.041(4) -0.010(4) 0.003(3) -0.007(4)
C6 0.087(5) 0.136(7) 0.042(4) 0.018(4) -0.026(4) 0.001(5)
F6A 0.127(13) 0.065(6) 0.043(5) -0.018(5) -0.006(11) 0.012(9)
F4A 0.079(11) 0.044(5) 0.048(7) 0.005(4) -0.001(10) -0.018(6)
F5A 0.073(4) 0.114(17) 0.050(7) 0.022(12) -0.032(5) -0.035(7)
F3A 0.067(12) 0.044(4) 0.041(8) -0.017(5) -0.006(9) -0.004(6)
F2A 0.039(4) 0.060(13) 0.046(7) -0.020(9) -0.013(4) -0.011(4)
F1A 0.085(16) 0.068(9) 0.028(6) 0.013(7) -0.008(8) -0.041(10)

loop_
_atom_type_symbol
_atom_type_description
_atom_type_scat_dispersion_real
_atom_type_scat_dispersion_imag
_atom_type_scat_source
C C 0.0033 0.0016 'International Tables Vol C Tables 4.2.6.8 and 6.1.1.4'
H H 0.0000 0.0000 'International Tables Vol C Tables 4.2.6.8 and 6.1.1.4'
F F 0.0171 0.0103 'International Tables Vol C Tables 4.2.6.8 and 6.1.1.4'
N N 0.0061 0.0033 'International Tables Vol C Tables 4.2.6.8 and 6.1.1.4'
O O 0.0106 0.0060 'International Tables Vol C Tables 4.2.6.8 and 6.1.1.4'

loop_
_geom_angle_atom_site_label_1
_geom_angle_atom_site_label_2
_geom_angle_atom_site_label_3
_geom_angle
_geom_angle_site_symmetry_1
_geom_angle_site_symmetry_3
_geom_angle_publ_flag
N9 O2 H2 109.5 . . ?
H3A O3 H3B 104.5 . . ?
N14 O4 H4 109.5 . . ?
N1 N2 C4 126.3(3) . . ?
N1 N2 C3 110.7(3) . . ?
C3 N2 C4 123.0(3) . . ?
N4 N5 C5 123.6(4) . . ?
H10A N10 H10B 120.0 . . ?
C4 N10 H10A 120.0 . . ?
C4 N10 H10B 120.0 . . ?
C8 N9 O2 113.1(3) . . ?
C13 N14 O4 112.6(4) . . ?
H18A N18 H18B 120.0 . . ?
C14 N18 H18A 120.0 . . ?
C14 N18 H18B 120.0 . . ?
N12 N13 C11 111.6(3) . . ?
C14 N13 N12 125.4(3) . . ?
C14 N13 C11 123.0(4) . . ?
C3 N3 C2 101.6(3) . . ?
N5 N4 C3 115.7(3) . . ?
C2 N1 N2 100.3(3) . . ?
N19 N20 C12 123.7(4) . . ?
N20 N19 C11 116.1(4) . . ?
N8 N7 N6 166.9(5) . . ?
C11 N11 C10 102.4(4) . . ?
N7 N6 C8 121.3(4) . . ?
C10 N12 N13 99.5(3) . . ?
N17 N16 N15 167.7(5) . . ?
N16 N15 C13 120.4(4) . . ?
N2 C4 C5 111.7(3) . . ?
N10 C4 N2 117.7(4) . . ?
N10 C4 C5 130.6(4) . . ?
N3 C3 N2 109.1(4) . . ?
N3 C3 N4 128.0(4) . . ?
N4 C3 N2 122.9(4) . . ?
N9 C8 N6 130.1(4) . . ?
N9 C8 C5 116.9(4) . . ?
N6 C8 C5 113.0(3) . . ?
N5 C5 C4 123.1(4) . . ?
N5 C5 C8 115.6(4) . . ?
C4 C5 C8 121.3(3) . . ?
N18 C14 N13 118.6(4) . . ?
N18 C14 C12 128.2(4) . . ?
N13 C14 C12 113.1(4) . . ?
N20 C12 C14 121.9(4) . . ?
N20 C12 C13 116.4(4) . . ?
C14 C12 C13 121.7(4) . . ?
C16 N00Z C15 120.9(5) . . ?
C16 N00Z C6 120.9(5) . . ?
C6 N00Z C15 118.2(5) . . ?
N3 C2 C1 120.7(4) . . ?
N1 C2 N3 118.4(4) . . ?
N1 C2 C1 120.9(4) . . ?
N14 C13 N15 129.8(4) . . ?
N14 C13 C12 117.7(4) . . ?
N15 C13 C12 112.4(4) . . ?
N19 C11 N13 122.2(4) . . ?
N11 C11 N13 108.2(4) . . ?
N11 C11 N19 129.6(4) . . ?
N11 C10 C9 120.5(4) . . ?
N12 C10 N11 118.3(4) . . ?
N12 C10 C9 121.1(4) . . ?
O1 C16 N00Z 125.0(5) . . ?
O1 C16 H16 117.5 . . ?
N00Z C16 H16 117.5 . . ?
F2 C1 F1 109(2) . . ?
F2 C1 F3 119(3) . . ?
F2 C1 C2 111(2) . . ?
F1 C1 F3 93(2) . . ?
F1 C1 C2 112.2(17) . . ?
F3 C1 C2 111(2) . . ?
F3A C1 C2 111(2) . . ?
F2A C1 C2 115(2) . . ?
F2A C1 F3A 93(2) . . ?
F2A C1 F1A 104(2) . . ?
F1A C1 C2 112.2(18) . . ?
F1A C1 F3A 120(3) . . ?
F4 C9 F6 91(3) . . ?
F4 C9 F5 120(3) . . ?
F4 C9 C10 111.6(18) . . ?
F6 C9 C10 110(3) . . ?
F5 C9 F6 106(2) . . ?
F5 C9 C10 115(2) . . ?
F6A C9 C10 112(3) . . ?
F6A C9 F4A 119(3) . . ?
F6A C9 F5A 108(2) . . ?
F4A C9 C10 112.7(19) . . ?
F5A C9 C10 110(2) . . ?
F5A C9 F4A 92(2) . . ?
N00Z C15 H15A 109.5 . . ?
N00Z C15 H15B 109.5 . . ?
N00Z C15 H15C 109.5 . . ?
H15A C15 H15B 109.5 . . ?
H15A C15 H15C 109.5 . . ?
H15B C15 H15C 109.5 . . ?
N00Z C6 H6A 109.5 . . ?
N00Z C6 H6B 109.5 . . ?
N00Z C6 H6C 109.5 . . ?
H6A C6 H6B 109.5 . . ?
H6A C6 H6C 109.5 . . ?
H6B C6 H6C 109.5 . . ?

loop_
_geom_bond_atom_site_label_1
_geom_bond_atom_site_label_2
_geom_bond_distance
_geom_bond_site_symmetry_2
_geom_bond_publ_flag
O2 H2 0.8400 . ?
O2 N9 1.394(4) . ?
F2 C1 1.332(12) . ?
O3 H3A 0.8700 . ?
O3 H3B 0.8700 . ?
O4 H4 0.8400 . ?
O4 N14 1.386(5) . ?
O1 C16 1.241(6) . ?
N2 N1 1.361(5) . ?
N2 C4 1.377(5) . ?
N2 C3 1.373(5) . ?
F1 C1 1.335(12) . ?
N5 N4 1.329(5) . ?
N5 C5 1.343(5) . ?
F3 C1 1.336(13) . ?
N10 H10A 0.8800 . ?
N10 H10B 0.8800 . ?
N10 C4 1.316(5) . ?
N9 C8 1.288(5) . ?
N14 C13 1.288(5) . ?
N18 H18A 0.8800 . ?
N18 H18B 0.8800 . ?
N18 C14 1.320(5) . ?
N13 N12 1.364(5) . ?
N13 C14 1.363(5) . ?
N13 C11 1.376(5) . ?
N3 C3 1.338(5) . ?
N3 C2 1.348(5) . ?
N4 C3 1.339(5) . ?
F4 C9 1.317(12) . ?
N1 C2 1.319(5) . ?
N20 N19 1.333(5) . ?
N20 C12 1.346(5) . ?
N19 C11 1.344(6) . ?
N7 N6 1.253(5) . ?
N7 N8 1.125(5) . ?
N11 C11 1.331(6) . ?
N11 C10 1.348(6) . ?
N6 C8 1.389(5) . ?
N12 C10 1.323(6) . ?
N16 N15 1.254(6) . ?
N16 N17 1.127(6) . ?
N15 C13 1.391(6) . ?
F6 C9 1.333(13) . ?
F5 C9 1.320(13) . ?
C4 C5 1.414(6) . ?
C8 C5 1.469(6) . ?
C14 C12 1.414(6) . ?
C12 C13 1.468(6) . ?
N00Z C16 1.309(6) . ?
N00Z C15 1.448(8) . ?
N00Z C6 1.447(7) . ?
C2 C1 1.487(6) . ?
C10 C9 1.490(7) . ?
C16 H16 0.9500 . ?
C1 F3A 1.340(12) . ?
C1 F2A 1.337(13) . ?
C1 F1A 1.339(12) . ?
C9 F6A 1.324(13) . ?
C9 F4A 1.329(12) . ?
C9 F5A 1.324(13) . ?
C15 H15A 0.9800 . ?
C15 H15B 0.9800 . ?
C15 H15C 0.9800 . ?
C6 H6A 0.9800 . ?
C6 H6B 0.9800 . ?
C6 H6C 0.9800 . ?

loop_
_geom_torsion_atom_site_label_1
_geom_torsion_atom_site_label_2
_geom_torsion_atom_site_label_3
_geom_torsion_atom_site_label_4
_geom_torsion
_geom_torsion_site_symmetry_1
_geom_torsion_site_symmetry_2
_geom_torsion_site_symmetry_3
_geom_torsion_site_symmetry_4
_geom_torsion_publ_flag
O2 N9 C8 N6 1.0(7) . . . . ?
O2 N9 C8 C5 -179.9(3) . . . . ?
O4 N14 C13 N15 -1.4(7) . . . . ?
O4 N14 C13 C12 -179.1(4) . . . . ?
N2 N1 C2 N3 -0.3(5) . . . . ?
N2 N1 C2 C1 -178.0(4) . . . . ?
N2 C4 C5 N5 2.1(6) . . . . ?
N2 C4 C5 C8 179.8(4) . . . . ?
N5 N4 C3 N2 0.9(6) . . . . ?
N5 N4 C3 N3 -178.4(4) . . . . ?
N10 C4 C5 N5 -175.7(4) . . . . ?
N10 C4 C5 C8 2.0(7) . . . . ?
N9 C8 C5 N5 179.0(4) . . . . ?
N9 C8 C5 C4 1.1(6) . . . . ?
N18 C14 C12 N20 -177.7(4) . . . . ?
N18 C14 C12 C13 1.7(7) . . . . ?
N13 N12 C10 N11 0.1(5) . . . . ?
N13 N12 C10 C9 -176.8(4) . . . . ?
N13 C14 C12 N20 1.3(6) . . . . ?
N13 C14 C12 C13 -179.2(4) . . . . ?
N3 C2 C1 F2 62.6(18) . . . . ?
N3 C2 C1 F1 -175.4(16) . . . . ?
N3 C2 C1 F3 -72.7(15) . . . . ?
N3 C2 C1 F3A -55.9(14) . . . . ?
N3 C2 C1 F2A 47.7(18) . . . . ?
N3 C2 C1 F1A 166.7(16) . . . . ?
N4 N5 C5 C4 -0.7(6) . . . . ?
N4 N5 C5 C8 -178.5(4) . . . . ?
N1 N2 C4 N10 -3.2(6) . . . . ?
N1 N2 C4 C5 178.7(4) . . . . ?
N1 N2 C3 N3 -0.5(5) . . . . ?
N1 N2 C3 N4 180.0(4) . . . . ?
N1 C2 C1 F2 -119.7(18) . . . . ?
N1 C2 C1 F1 2.3(17) . . . . ?
N1 C2 C1 F3 105.0(15) . . . . ?
N1 C2 C1 F3A 121.8(14) . . . . ?
N1 C2 C1 F2A -134.6(18) . . . . ?
N1 C2 C1 F1A -15.6(16) . . . . ?
N20 N19 C11 N13 0.3(6) . . . . ?
N20 N19 C11 N11 178.0(4) . . . . ?
N20 C12 C13 N14 177.3(4) . . . . ?
N20 C12 C13 N15 -0.7(6) . . . . ?
N19 N20 C12 C14 -1.6(6) . . . . ?
N19 N20 C12 C13 178.9(4) . . . . ?
N7 N6 C8 N9 -1.8(8) . . . . ?
N7 N6 C8 C5 179.0(4) . . . . ?
N11 C10 C9 F4 -176.0(13) . . . . ?
N11 C10 C9 F6 -76.4(19) . . . . ?
N11 C10 C9 F5 43.2(17) . . . . ?
N11 C10 C9 F6A -57.9(19) . . . . ?
N11 C10 C9 F4A 164.4(13) . . . . ?
N11 C10 C9 F5A 63.1(17) . . . . ?
N6 C8 C5 N5 -1.7(5) . . . . ?
N6 C8 C5 C4 -179.6(4) . . . . ?
N12 N13 C14 N18 0.9(6) . . . . ?
N12 N13 C14 C12 -178.3(4) . . . . ?
N12 N13 C11 N19 177.7(4) . . . . ?
N12 N13 C11 N11 -0.4(5) . . . . ?
N12 C10 C9 F4 0.9(14) . . . . ?
N12 C10 C9 F6 100.5(19) . . . . ?
N12 C10 C9 F5 -140.0(17) . . . . ?
N12 C10 C9 F6A 118.9(19) . . . . ?
N12 C10 C9 F4A -18.7(14) . . . . ?
N12 C10 C9 F5A -120.1(17) . . . . ?
N16 N15 C13 N14 6.9(8) . . . . ?
N16 N15 C13 C12 -175.3(4) . . . . ?
C4 N2 N1 C2 179.8(4) . . . . ?
C4 N2 C3 N3 -179.9(4) . . . . ?
C4 N2 C3 N4 0.6(6) . . . . ?
C3 N2 N1 C2 0.5(4) . . . . ?
C3 N2 C4 N10 176.1(4) . . . . ?
C3 N2 C4 C5 -2.0(6) . . . . ?
C3 N3 C2 N1 0.0(6) . . . . ?
C3 N3 C2 C1 177.7(4) . . . . ?
C5 N5 N4 C3 -0.9(6) . . . . ?
C14 N13 N12 C10 178.3(4) . . . . ?
C14 N13 C11 N19 -0.5(7) . . . . ?
C14 N13 C11 N11 -178.6(4) . . . . ?
C14 C12 C13 N14 -2.2(6) . . . . ?
C14 C12 C13 N15 179.8(4) . . . . ?
C12 N20 N19 C11 0.7(6) . . . . ?
C2 N3 C3 N2 0.3(5) . . . . ?
C2 N3 C3 N4 179.8(4) . . . . ?
N8 N7 N6 C8 -175(2) . . . . ?
C11 N13 N12 C10 0.2(5) . . . . ?
C11 N13 C14 N18 178.8(4) . . . . ?
C11 N13 C14 C12 -0.4(6) . . . . ?
C11 N11 C10 N12 -0.4(6) . . . . ?
C11 N11 C10 C9 176.5(4) . . . . ?
C10 N11 C11 N13 0.4(5) . . . . ?
C10 N11 C11 N19 -177.5(5) . . . . ?
N17 N16 N15 C13 173(3) . . . . ?
C15 N00Z C16 O1 1.2(9) . . . . ?
C6 N00Z C16 O1 178.8(6) . . . . ?
